data_7158761
loop_
_publ_author_name
'Singh, Shashank'
'Tripathi, Krishna N.'
'Singh, Ravi P.'

_publ_section_title
;
 Redox activated amines in the organophotoinduced alkylation of coumarins.
;
_journal_issue 29
_journal_name_full 'Organic &amp; biomolecular chemistry'
_journal_page_first 5716
_journal_page_last 5720
_journal_paper_doi 10.1039/d2ob00943a
_journal_volume 20
_journal_year 2022
_chemical_formula_moiety 'C15 H13 N O2'
_chemical_formula_sum 'C15 H13 N O2'
_chemical_formula_weight 239.26
_space_group_crystal_system monoclinic
_space_group_IT_number 11
_space_group_name_Hall '-P 2yb'
_space_group_name_H-M_alt 'P 1 21/m 1'
_atom_sites_solution_hydrogens geom
_audit_creation_method SHELXL-2014/7
_audit_update_record
;
2021-09-20 deposited with the CCDC.	2022-07-05 downloaded from the CCDC.
;
_cell_angle_alpha 90
_cell_angle_beta 110.673(10)
_cell_angle_gamma 90
_cell_formula_units_Z 2
_cell_length_a 8.805(3)
_cell_length_b 6.864(2)
_cell_length_c 10.545(4)
_cell_measurement_reflns_used 4304
_cell_measurement_temperature 298(2)
_cell_measurement_theta_max 28.19
_cell_measurement_theta_min 3.74
_cell_volume 596.3(4)
_computing_cell_refinement 'Bruker SAINT'
_computing_data_collection 'Bruker APEX2'
_computing_data_reduction 'Bruker SAINT'
_computing_molecular_graphics 'Bruker SHELXTL'
_computing_publication_material 'Bruker SHELXTL'
_computing_structure_refinement 'SHELXL-2014 (Sheldrick 2014)'
_computing_structure_solution 'SHELXS-97 (Sheldrick 2008)'
_diffrn_ambient_temperature 298(2)
_diffrn_measured_fraction_theta_full 0.994
_diffrn_measured_fraction_theta_max 0.994
_diffrn_measurement_device_type 'Bruker APEX-II CCD'
_diffrn_measurement_method '\f and \w scans'
_diffrn_radiation_type MoK\a
_diffrn_radiation_wavelength 0.71073
_diffrn_reflns_av_R_equivalents 0.0695
_diffrn_reflns_av_unetI/netI 0.0381
_diffrn_reflns_Laue_measured_fraction_full 0.994
_diffrn_reflns_Laue_measured_fraction_max 0.994
_diffrn_reflns_limit_h_max 11
_diffrn_reflns_limit_h_min -11
_diffrn_reflns_limit_k_max 9
_diffrn_reflns_limit_k_min -9
_diffrn_reflns_limit_l_max 14
_diffrn_reflns_limit_l_min -14
_diffrn_reflns_number 15717
_diffrn_reflns_point_group_measured_fraction_full 0.994
_diffrn_reflns_point_group_measured_fraction_max 0.994
_diffrn_reflns_theta_full 25.242
_diffrn_reflns_theta_max 28.340
_diffrn_reflns_theta_min 2.472
_exptl_absorpt_coefficient_mu 0.089
_exptl_absorpt_correction_type none
_exptl_crystal_colour white
_exptl_crystal_density_diffrn 1.333
_exptl_crystal_description block
_exptl_crystal_F_000 252.0
_exptl_crystal_size_max 0.25
_exptl_crystal_size_mid 0.18
_exptl_crystal_size_min 0.16
_exptl_transmission_factor_max 0.986
_exptl_transmission_factor_min 0.981
_refine_diff_density_max 0.329
_refine_diff_density_min -0.277
_refine_diff_density_rms 0.045
_refine_ls_extinction_method none
_refine_ls_goodness_of_fit_ref 1.093
_refine_ls_hydrogen_treatment constr
_refine_ls_matrix_type full
_refine_ls_number_parameters 103
_refine_ls_number_reflns 1603
_refine_ls_number_restraints 0
_refine_ls_restrained_S_all 1.093
_refine_ls_R_factor_all 0.0802
_refine_ls_R_factor_gt 0.0607
_refine_ls_shift/su_max 0.000
_refine_ls_shift/su_mean 0.000
_refine_ls_structure_factor_coef Fsqd
_refine_ls_weighting_details 'w=1/[\s^2^(Fo^2^)+(0.1000P)^2^+0.1791P] where P=(Fo^2^+2Fc^2^)/3'
_refine_ls_weighting_scheme calc
_refine_ls_wR_factor_gt 0.1836
_refine_ls_wR_factor_ref 0.2048
_reflns_Friedel_coverage 0.000
_reflns_number_gt 1172
_reflns_number_total 1611
_reflns_threshold_expression 'I > 2\s(I)'
_cod_data_source_file d2ob00943a2.cif
_cod_data_source_block KNT7220_0m_a
_cod_depositor_comments 'Adding full bibliography for 7158761--7158762.cif.'
_cod_original_sg_symbol_H-M 'P 21/m'
_cod_database_code 7158761
_shelx_shelxl_version_number 2014/7
_shelx_space_group_comment
;
The symmetry employed for this shelxl refinement is uniquely defined
by the following loop, which should always be used as a source of
symmetry information in preference to the above space-group names.
They are only intended as comments.
;

loop_
_space_group_symop_operation_xyz
'x, y, z'
'-x, y+1/2, -z'
'-x, -y, -z'
'x, -y-1/2, z'

loop_
_atom_site_label
_atom_site_type_symbol
_atom_site_fract_x
_atom_site_fract_y
_atom_site_fract_z
_atom_site_U_iso_or_equiv
_atom_site_adp_type
_atom_site_occupancy
_atom_site_site_symmetry_order
_atom_site_calc_flag
_atom_site_refinement_flags_posn
_atom_site_refinement_flags_adp
_atom_site_refinement_flags_occupancy
_atom_site_disorder_assembly
_atom_site_disorder_group
O2 O 0.4358(2) 0.2500 0.56821(17) 0.0528(5) Uani 1 2 d S T P . .
O1 O 0.1787(2) 0.2500 0.4366(2) 0.0665(6) Uani 1 2 d S T P . .
C10 C 0.5314(3) 0.2500 0.3402(2) 0.0390(5) Uani 1 2 d S T P . .
N1 N 0.1450(3) 0.2500 0.0934(3) 0.0691(8) Uani 1 2 d S T P . .
C5 C 0.6526(3) 0.2500 0.4762(2) 0.0415(5) Uani 1 2 d S T P . .
C8 C 0.3726(3) 0.2500 0.3277(2) 0.0403(5) Uani 1 2 d S T P . .
C11 C 0.5759(3) 0.2500 0.2148(2) 0.0486(6) Uani 1 2 d S T P . .
H11 H 0.4735 0.2500 0.1373 0.058 Uiso 1 2 calc R U P . .
C6 C 0.5987(3) 0.2500 0.5853(2) 0.0459(6) Uani 1 2 d S T P . .
C9 C 0.2437(3) 0.2500 0.1977(3) 0.0486(6) Uani 1 2 d S T P . .
C7 C 0.3170(3) 0.2500 0.4432(3) 0.0460(6) Uani 1 2 d S T P . .
C4 C 0.8214(3) 0.2500 0.5061(3) 0.0533(7) Uani 1 2 d S T P . .
H4 H 0.8617 0.2500 0.4356 0.064 Uiso 1 2 calc R U P . .
C12 C 0.6730(2) 0.4289(3) 0.1971(2) 0.0593(6) Uani 1 1 d . . . . .
H12A H 0.6006 0.5316 0.1476 0.071 Uiso 1 1 calc R U . . .
H12B H 0.7420 0.4792 0.2843 0.071 Uiso 1 1 calc R U . . .
C3 C 0.9277(4) 0.2500 0.6376(3) 0.0667(8) Uani 1 2 d S T P . .
H3 H 1.0390 0.2500 0.6556 0.080 Uiso 1 2 calc R U P . .
C1 C 0.7057(4) 0.2500 0.7184(3) 0.0620(8) Uani 1 2 d S T P . .
H1 H 0.6664 0.2500 0.7895 0.074 Uiso 1 2 calc R U P . .
C2 C 0.8691(4) 0.2500 0.7444(3) 0.0710(9) Uani 1 2 d S T P . .
H2 H 0.9414 0.2500 0.8334 0.085 Uiso 1 2 calc R U P . .
C13 C 0.7724(4) 0.3537(5) 0.1186(3) 0.1041(10) Uani 1 1 d . . . . .
H13A H 0.7282 0.4012 0.0261 0.125 Uiso 1 1 calc R U . . .
H13B H 0.8829 0.4012 0.1588 0.125 Uiso 1 1 calc R U . . .

loop_
_atom_site_aniso_label
_atom_site_aniso_U_11
_atom_site_aniso_U_22
_atom_site_aniso_U_33
_atom_site_aniso_U_23
_atom_site_aniso_U_13
_atom_site_aniso_U_12
O2 0.0645(12) 0.0573(11) 0.0427(9) 0.000 0.0267(8) 0.000
O1 0.0583(12) 0.0802(14) 0.0747(14) 0.000 0.0406(11) 0.000
C10 0.0435(11) 0.0363(10) 0.0383(11) 0.000 0.0157(9) 0.000
N1 0.0506(13) 0.097(2) 0.0532(14) 0.000 0.0104(11) 0.000
C5 0.0469(12) 0.0351(11) 0.0405(11) 0.000 0.0130(9) 0.000
C8 0.0432(12) 0.0383(11) 0.0407(11) 0.000 0.0165(9) 0.000
C11 0.0423(12) 0.0662(16) 0.0379(11) 0.000 0.0151(9) 0.000
C6 0.0600(14) 0.0362(11) 0.0403(12) 0.000 0.0162(10) 0.000
C9 0.0414(12) 0.0549(14) 0.0502(13) 0.000 0.0169(10) 0.000
C7 0.0527(13) 0.0411(12) 0.0504(13) 0.000 0.0259(11) 0.000
C4 0.0462(13) 0.0554(15) 0.0519(14) 0.000 0.0095(11) 0.000
C12 0.0635(11) 0.0622(12) 0.0582(11) 0.0124(9) 0.0289(9) 0.0036(9)
C3 0.0544(16) 0.0636(18) 0.0637(18) 0.000 -0.0022(13) 0.000
C1 0.088(2) 0.0539(15) 0.0370(12) 0.000 0.0136(13) 0.000
C2 0.082(2) 0.0590(17) 0.0471(15) 0.000 -0.0084(14) 0.000
C13 0.125(2) 0.0966(19) 0.138(2) 0.0151(18) 0.105(2) 0.0059(17)

loop_
_atom_type_symbol
_atom_type_description
_atom_type_scat_dispersion_real
_atom_type_scat_dispersion_imag
_atom_type_scat_source
C C 0.0033 0.0016 'International Tables Vol C Tables 4.2.6.8 and 6.1.1.4'
H H 0.0000 0.0000 'International Tables Vol C Tables 4.2.6.8 and 6.1.1.4'
N N 0.0061 0.0033 'International Tables Vol C Tables 4.2.6.8 and 6.1.1.4'
O O 0.0106 0.0060 'International Tables Vol C Tables 4.2.6.8 and 6.1.1.4'

loop_
_geom_angle_atom_site_label_1
_geom_angle_atom_site_label_2
_geom_angle_atom_site_label_3
_geom_angle
_geom_angle_site_symmetry_1
_geom_angle_site_symmetry_3
_geom_angle_publ_flag
C7 O2 C6 122.22(18) . . ?
C8 C10 C5 117.9(2) . . ?
C8 C10 C11 119.5(2) . . ?
C5 C10 C11 122.6(2) . . ?
C6 C5 C4 117.1(2) . . ?
C6 C5 C10 118.1(2) . . ?
C4 C5 C10 124.8(2) . . ?
C10 C8 C9 122.1(2) . . ?
C10 C8 C7 123.7(2) . . ?
C9 C8 C7 114.2(2) . . ?
C10 C11 C12 115.66(14) . . ?
C10 C11 C12 115.66(14) . 4_565 ?
C12 C11 C12 105.3(2) . 4_565 ?
C10 C11 H11 106.5 . . ?
C12 C11 H11 106.5 . . ?
C12 C11 H11 106.5 4_565 . ?
O2 C6 C1 115.8(2) . . ?
O2 C6 C5 122.2(2) . . ?
C1 C6 C5 122.0(3) . . ?
N1 C9 C8 178.2(3) . . ?
O1 C7 O2 118.3(2) . . ?
O1 C7 C8 125.8(2) . . ?
O2 C7 C8 115.9(2) . . ?
C3 C4 C5 121.1(3) . . ?
C3 C4 H4 119.5 . . ?
C5 C4 H4 119.5 . . ?
C13 C12 C11 104.51(19) . . ?
C13 C12 H12A 110.8 . . ?
C11 C12 H12A 110.8 . . ?
C13 C12 H12B 110.8 . . ?
C11 C12 H12B 110.8 . . ?
H12A C12 H12B 108.9 . . ?
C4 C3 C2 120.1(3) . . ?
C4 C3 H3 119.9 . . ?
C2 C3 H3 119.9 . . ?
C2 C1 C6 119.6(3) . . ?
C2 C1 H1 120.2 . . ?
C6 C1 H1 120.2 . . ?
C1 C2 C3 120.1(3) . . ?
C1 C2 H2 119.9 . . ?
C3 C2 H2 119.9 . . ?
C13 C13 C12 110.22(14) 4_565 . ?
C13 C13 H13A 109.6 4_565 . ?
C12 C13 H13A 109.6 . . ?
C13 C13 H13B 109.6 4_565 . ?
C12 C13 H13B 109.6 . . ?
H13A C13 H13B 108.1 . . ?

loop_
_geom_bond_atom_site_label_1
_geom_bond_atom_site_label_2
_geom_bond_distance
_geom_bond_site_symmetry_2
_geom_bond_publ_flag
O2 C7 1.363(3) . ?
O2 C6 1.381(3) . ?
O1 C7 1.195(3) . ?
C10 C8 1.358(3) . ?
C10 C5 1.454(3) . ?
C10 C11 1.505(3) . ?
N1 C9 1.136(3) . ?
C5 C6 1.391(3) . ?
C5 C4 1.407(4) . ?
C8 C9 1.439(3) . ?
C8 C7 1.464(3) . ?
C11 C12 1.545(2) . ?
C11 C12 1.545(2) 4_565 ?
C11 H11 0.9800 . ?
C6 C1 1.386(3) . ?
C4 C3 1.372(4) . ?
C4 H4 0.9300 . ?
C12 C13 1.492(3) . ?
C12 H12A 0.9700 . ?
C12 H12B 0.9700 . ?
C3 C2 1.394(5) . ?
C3 H3 0.9300 . ?
C1 C2 1.367(5) . ?
C1 H1 0.9300 . ?
C2 H2 0.9300 . ?
C13 C13 1.424(6) 4_565 ?
C13 H13A 0.9700 . ?
C13 H13B 0.9700 . ?
